data_7019675
loop_
_publ_author_name
'Zhang, Chun-Hua'
'Chen, Ya-Guang'
'Tang, Qun'
'Liu, Shu-Xia'

_publ_section_title
;
 Polynuclear complexes of main group and transition metals with
 polyaminopolycarboxylate and polyoxometalate.
;
_journal_issue 33
_journal_name_full 'Dalton transactions (Cambridge, England : 2003)'
_journal_page_first 9971
_journal_page_last 9978
_journal_paper_doi 10.1039/c2dt12508k
_journal_volume 41
_journal_year 2012
_chemical_formula_sum 'C28 H76 Cd4 N8 O72 Si W12'
_chemical_formula_weight 4360.85
_chemical_name_systematic
;
?
;
_space_group_IT_number 2
_symmetry_cell_setting triclinic
_symmetry_space_group_name_Hall '-P 1'
_symmetry_space_group_name_H-M 'P -1'
_atom_sites_solution_hydrogens geom
_atom_sites_solution_primary direct
_atom_sites_solution_secondary difmap
_audit_creation_method SHELXL-97
_cell_angle_alpha 81.908(5)
_cell_angle_beta 89.246(5)
_cell_angle_gamma 79.762(5)
_cell_formula_units_Z 1
_cell_length_a 11.631(5)
_cell_length_b 12.618(5)
_cell_length_c 14.792(5)
_cell_measurement_reflns_used 250
_cell_measurement_temperature 293(2)
_cell_measurement_theta_max 25
_cell_measurement_theta_min 3
_cell_volume 2114.9(14)
_computing_structure_refinement 'SHELXL-97 (Sheldrick, 1997)'
_computing_structure_solution 'SHELXS-97 (Sheldrick, 1990)'
_diffrn_ambient_temperature 293(2)
_diffrn_measured_fraction_theta_full 0.991
_diffrn_measured_fraction_theta_max 0.991
_diffrn_measurement_device_type CCD
_diffrn_measurement_method 'omega scans'
_diffrn_radiation_monochromator graphite
_diffrn_radiation_source 'fine-focus sealed tube'
_diffrn_radiation_type MoK\a
_diffrn_radiation_wavelength 0.71069
_diffrn_reflns_av_R_equivalents 0.0733
_diffrn_reflns_av_sigmaI/netI 0.1330
_diffrn_reflns_limit_h_max 14
_diffrn_reflns_limit_h_min -12
_diffrn_reflns_limit_k_max 12
_diffrn_reflns_limit_k_min -15
_diffrn_reflns_limit_l_max 18
_diffrn_reflns_limit_l_min -17
_diffrn_reflns_number 14077
_diffrn_reflns_theta_full 25.75
_diffrn_reflns_theta_max 25.75
_diffrn_reflns_theta_min 3.03
_diffrn_standards_number 0
_exptl_absorpt_coefficient_mu 17.355
_exptl_absorpt_correction_T_max 0.250
_exptl_absorpt_correction_T_min 0.229
_exptl_absorpt_correction_type empirical
_exptl_crystal_colour colorless
_exptl_crystal_density_diffrn 3.424
_exptl_crystal_density_method 'not measured'
_exptl_crystal_description block
_exptl_crystal_F_000 1974.0
_exptl_crystal_size_max 0.09
_exptl_crystal_size_mid 0.09
_exptl_crystal_size_min 0.08
_refine_diff_density_max 2.323
_refine_diff_density_min -2.271
_refine_diff_density_rms 0.377
_refine_ls_extinction_coef 0.00020(6)
_refine_ls_extinction_expression Fc^*^=kFc[1+0.001xFc^2^\l^3^/sin(2\q)]^-1/4^
_refine_ls_extinction_method SHELXL
_refine_ls_goodness_of_fit_ref 1.065
_refine_ls_hydrogen_treatment refall
_refine_ls_matrix_type full
_refine_ls_number_parameters 554
_refine_ls_number_reflns 8015
_refine_ls_number_restraints 120
_refine_ls_restrained_S_all 1.070
_refine_ls_R_factor_all 0.1149
_refine_ls_R_factor_gt 0.0722
_refine_ls_shift/su_max 0.001
_refine_ls_shift/su_mean 0.000
_refine_ls_structure_factor_coef Fsqd
_refine_ls_weighting_details 'calc w=1/[\s^2^(Fo^2^)+(0.0452P)^2^+2.9708P] where P=(Fo^2^+2Fc^2^)/3'
_refine_ls_weighting_scheme calc
_refine_ls_wR_factor_gt 0.1443
_refine_ls_wR_factor_ref 0.1648
_reflns_number_gt 5417
_reflns_number_total 8085
_reflns_threshold_expression >2sigma(I)
_cod_data_source_file c2dt12508k.txt
_cod_data_source_block Cd
_cod_database_code 7019675

loop_
_symmetry_equiv_pos_as_xyz
'x, y, z'
'-x, -y, -z'

loop_
_atom_site_label
_atom_site_type_symbol
_atom_site_fract_x
_atom_site_fract_y
_atom_site_fract_z
_atom_site_U_iso_or_equiv
_atom_site_adp_type
_atom_site_occupancy
_atom_site_symmetry_multiplicity
_atom_site_calc_flag
_atom_site_refinement_flags
W1 W 0.95238(7) 0.77394(7) 0.89543(6) 0.0310(2) Uani 1 1 d .
W2 W 0.75655(7) 0.68509(7) 1.06212(6) 0.0312(2) Uani 1 1 d .
W3 W 1.19808(8) 0.58992(7) 0.83661(6) 0.0343(3) Uani 1 1 d .
W4 W 0.71403(7) 0.48047(7) 0.93342(7) 0.0381(3) Uani 1 1 d .
W5 W 0.91579(8) 0.56492(8) 0.76872(6) 0.0380(3) Uani 1 1 d .
W6 W 1.04220(8) 0.70722(7) 1.12521(6) 0.0347(3) Uani 1 1 d .
Cd1 Cd 0.44578(12) 0.97052(13) 0.62969(10) 0.0301(4) Uani 1 1 d .
Cd2 Cd 0.78934(14) 1.06703(18) 0.59118(11) 0.0503(5) Uani 1 1 d .
O1W O 0.9001(11) 0.8892(13) 0.6231(10) 0.048(5) Uani 1 1 d .
H16A H 0.9645 0.8817 0.5818 0.073 Uiso 1 1 d R
H16B H 0.9292 0.8775 0.6848 0.073 Uiso 1 1 d R
O1 O 0.8670(17) 0.5187(16) 1.0357(14) 0.010(4) Uiso 0.50 1 d P
O2W O 0.9298(14) 1.1447(19) 0.6382(11) 0.071(6) Uani 1 1 d .
H17B H 0.8952 1.2057 0.6676 0.107 Uiso 1 1 d R
H17C H 0.9801 1.0931 0.6808 0.107 Uiso 1 1 d R
O2 O 1.074(2) 0.530(2) 1.0812(19) 0.036(7) Uiso 0.50 1 d P
OW3 O 0.6447(15) 1.2250(14) 0.5616(12) 0.066(5) Uani 1 1 d .
H18A H 0.6676 1.2726 0.5107 0.098 Uiso 1 1 d R
H18C H 0.6366 1.2615 0.6147 0.098 Uiso 1 1 d R
O3W O 0.659(2) 1.289(2) 0.7441(17) 0.121(9) Uani 1 1 d .
O3 O 1.046(2) 0.374(2) 0.9863(16) 0.024(6) Uiso 0.50 1 d P
O4 O 0.985(2) 0.4203(19) 1.0882(17) 0.027(6) Uani 0.50 1 d PU
O5W O 0.4658(13) 1.1114(15) 0.5061(10) 0.053(5) Uani 1 1 d .
H15A H 0.4794 1.0813 0.4500 0.064 Uiso 1 1 d R
H15C H 0.5319 1.1435 0.5183 0.064 Uiso 1 1 d R
O5 O 0.5694(16) 0.6305(15) 0.7010(12) 0.066(5) Uani 1 1 d .
O6 O 0.8846(11) 1.0942(15) 0.4432(10) 0.047(4) Uani 1 1 d .
O7 O 0.7210(12) 1.0296(14) 0.4524(10) 0.047(4) Uani 1 1 d .
O7W O 0.715(3) 1.373(3) 0.435(3) 0.183(14) Uiso 1 1 d .
O8 O 0.7163(19) 0.4122(15) 1.0552(12) 0.080(7) Uani 1 1 d .
O9 O 0.8115(14) 0.7707(14) 0.9584(11) 0.055(4) Uani 1 1 d U
O10 O 0.9504(18) 0.4133(15) 0.7803(16) 0.103(9) Uani 1 1 d .
O11 O 1.1949(16) 0.6548(15) 1.1002(13) 0.075(6) Uani 1 1 d U
O12 O 1.2464(16) 0.4397(14) 0.8511(11) 0.064(5) Uani 1 1 d U
O13 O 0.8757(15) 0.5956(15) 0.6584(9) 0.060(5) Uani 1 1 d .
O14 O 1.2933(16) 0.6311(14) 0.7569(10) 0.062(5) Uani 1 1 d .
O15 O 0.7726(16) 0.5528(16) 0.8226(14) 0.078(6) Uani 1 1 d U
O16 O 0.8801(14) 0.7153(15) 1.1301(12) 0.061(5) Uani 1 1 d U
O18 O 0.8969(14) 0.7082(15) 0.8026(12) 0.061(5) Uani 1 1 d U
O19 O 1.0239(14) 0.7828(19) 1.0040(10) 0.073(7) Uani 1 1 d .
O20 O 1.0760(15) 0.5657(18) 0.7578(14) 0.084(7) Uani 1 1 d .
O21 O 0.2816(15) 1.2954(14) 0.6890(12) 0.062(5) Uani 1 1 d .
O22 O 0.5820(13) 0.4721(14) 0.8976(11) 0.056(5) Uani 1 1 d .
O23 O 0.6903(17) 0.6127(14) 0.9761(12) 0.063(5) Uani 1 1 d U
O24 O 1.1039(17) 0.7209(17) 0.8573(14) 0.080(6) Uani 1 1 d U
O27 O 0.9356(14) 0.9034(14) 0.8447(13) 0.067(6) Uani 1 1 d .
O29 O 0.4278(13) 1.1516(13) 0.6918(11) 0.049(4) Uani 1 1 d .
O30 O 0.4476(12) 0.7736(14) 0.6509(9) 0.044(4) Uani 1 1 d .
O31 O 0.7296(14) 1.0547(16) 0.7475(11) 0.062(6) Uani 1 1 d .
O32 O 0.6416(12) 0.9734(13) 0.6515(10) 0.043(4) Uani 1 1 d U
O33 O 0.6386(15) 0.7724(16) 1.0937(12) 0.070(6) Uani 1 1 d .
O34 O 1.0596(15) 0.8084(15) 1.1900(11) 0.059(5) Uani 1 1 d .
C1 C 0.6576(18) 0.996(2) 0.7311(16) 0.044(6) Uani 1 1 d U
C2 C 0.583(2) 0.961(2) 0.8133(16) 0.049(7) Uani 1 1 d .
H2A H 0.6308 0.9262 0.8651 0.059 Uiso 1 1 d R
H2B H 0.5325 1.0239 0.8295 0.059 Uiso 1 1 d R
C3 C 0.520(2) 0.728(2) 0.7037(18) 0.053(6) Uani 1 1 d U
C4 C 0.4308(18) 0.8605(19) 0.9468(14) 0.039(5) Uani 1 1 d U
H4A H 0.4639 0.9201 0.9626 0.046 Uiso 1 1 d R
H4B H 0.4884 0.7956 0.9602 0.046 Uiso 1 1 d R
C5 C 0.3271(16) 1.1908(16) 0.6983(12) 0.025(4) Uani 1 1 d U
C6 C 0.3254(19) 0.8513(18) 1.0059(14) 0.040(5) Uani 1 1 d U
H6A H 0.2900 0.7929 0.9903 0.048 Uiso 1 1 d R
H6B H 0.3480 0.8352 1.0692 0.048 Uiso 1 1 d R
C7 C 0.2063(16) 0.9721(16) 0.8871(12) 0.026(4) Uani 1 1 d U
H7A H 0.1732 0.9105 0.8763 0.031 Uiso 1 1 d R
H7B H 0.1478 1.0360 0.8718 0.031 Uiso 1 1 d R
C8 C 0.2255(16) 1.1267(14) 0.7005(13) 0.026(5) Uani 1 1 d .
H8B H 0.1760 1.1423 0.7512 0.039 Uiso 1 1 d R
H8C H 0.1810 1.1479 0.6447 0.039 Uiso 1 1 d R
C9 C 0.2357(17) 0.9593(17) 0.9894(13) 0.033(5) Uani 1 1 d U
H9A H 0.1676 0.9563 1.0265 0.039 Uiso 1 1 d R
H9B H 0.2710 1.0188 1.0023 0.039 Uiso 1 1 d R
C10 C 0.803(2) 1.0584(19) 0.3042(14) 0.043(6) Uani 1 1 d U
H10A H 0.8800 1.0306 0.2852 0.051 Uiso 1 1 d R
H10B H 0.7801 1.1316 0.2740 0.051 Uiso 1 1 d R
C11 C 0.571(2) 0.7735(19) 0.7774(14) 0.041(5) Uani 1 1 d U
H11A H 0.5640 0.7282 0.8344 0.049 Uiso 1 1 d R
H11B H 0.6522 0.7734 0.7659 0.049 Uiso 1 1 d R
C12 C 0.3075(17) 0.9803(15) 0.8244(14) 0.032(5) Uani 1 1 d .
H12B H 0.3377 1.0447 0.8319 0.039 Uiso 1 1 d R
C13 C 0.4053(15) 0.8822(14) 0.8442(11) 0.021(4) Uani 1 1 d U
H13A H 0.3735 0.8208 0.8309 0.025 Uiso 1 1 d R
C14 C 0.8029(15) 1.0576(15) 0.4044(13) 0.026(5) Uani 1 1 d .
N1 N 0.7209(13) 0.9904(14) 0.2772(11) 0.031(4) Uani 1 1 d .
N2 N 0.5091(13) 0.8868(13) 0.7847(10) 0.026(4) Uani 1 1 d .
O8W O 0.978(5) 1.329(5) 0.557(4) 0.34(3) Uiso 1 1 d .
H8A H 1.0402 1.2914 0.5239 0.516 Uiso 1 1 d R
H8B H 0.9491 1.3992 0.5233 0.516 Uiso 1 1 d R
O9W O 0.577(8) 1.553(8) 0.537(7) 0.53(6) Uiso 1 1 d .
H9A H 0.5156 1.5386 0.5013 0.795 Uiso 1 1 d R
H9B H 0.5498 1.6173 0.5653 0.795 Uiso 1 1 d R
N3 N 0.451(2) 1.404(2) 0.710(2) 0.119(12) Uani 1 1 d .
H99A H 0.5043 1.3376 0.7290 0.143 Uiso 1 1 d R
H99B H 0.4886 1.4494 0.6650 0.178 Uiso 1 1 d R
H99C H 0.3826 1.3883 0.6830 0.178 Uiso 1 1 d R
H99D H 0.4299 1.4416 0.7611 0.178 Uiso 1 1 d R
N4 N 0.2518(17) 1.2263(18) 0.4645(15) 0.068(7) Uani 1 1 d .
H98A H 0.3147 1.1856 0.5031 0.082 Uiso 1 1 d R
H98B H 0.2825 1.2545 0.4073 0.103 Uiso 1 1 d R
H98C H 0.1981 1.1796 0.4538 0.103 Uiso 1 1 d R
H98D H 0.2119 1.2855 0.4937 0.103 Uiso 1 1 d R
Si1 Si 1.0000 0.5000 1.0000 0.0138(14) Uani 1 2 d S

loop_
_atom_site_aniso_label
_atom_site_aniso_U_11
_atom_site_aniso_U_22
_atom_site_aniso_U_33
_atom_site_aniso_U_23
_atom_site_aniso_U_13
_atom_site_aniso_U_12
W1 0.0393(5) 0.0233(4) 0.0285(5) -0.0006(4) -0.0012(4) -0.0031(4)
W2 0.0309(5) 0.0328(5) 0.0283(5) -0.0130(4) 0.0011(4) 0.0057(4)
W3 0.0416(5) 0.0375(5) 0.0266(5) -0.0062(4) 0.0129(4) -0.0136(4)
W4 0.0281(5) 0.0345(5) 0.0514(6) -0.0029(4) -0.0068(4) -0.0065(4)
W5 0.0434(6) 0.0462(6) 0.0190(5) 0.0011(4) -0.0003(4) 0.0021(4)
W6 0.0400(5) 0.0313(5) 0.0372(5) -0.0192(4) 0.0118(4) -0.0081(4)
Cd1 0.0263(8) 0.0428(9) 0.0221(8) -0.0070(7) 0.0019(6) -0.0069(7)
Cd2 0.0350(10) 0.0937(15) 0.0285(9) -0.0162(9) 0.0037(7) -0.0229(10)
O1W 0.023(8) 0.070(12) 0.043(10) 0.007(9) -0.004(7) 0.004(8)
O2W 0.041(10) 0.143(19) 0.036(10) -0.028(11) 0.004(8) -0.021(12)
OW3 0.079(13) 0.061(12) 0.057(12) -0.019(9) -0.029(10) -0.003(10)
O3W 0.112(19) 0.17(3) 0.094(19) -0.079(18) -0.007(14) -0.003(18)
O4 0.031(9) 0.015(9) 0.032(10) 0.009(7) 0.002(8) -0.010(8)
O5W 0.047(10) 0.090(13) 0.027(9) -0.007(8) -0.003(7) -0.026(10)
O5 0.076(13) 0.054(12) 0.059(12) -0.006(9) -0.015(10) 0.016(10)
O6 0.015(7) 0.096(13) 0.042(9) -0.046(9) -0.001(6) -0.012(8)
O7 0.026(8) 0.081(12) 0.043(10) -0.014(8) 0.015(7) -0.031(9)
O8 0.136(18) 0.063(12) 0.045(11) 0.018(10) -0.052(12) -0.042(13)
O9 0.054(6) 0.067(6) 0.048(6) -0.001(4) 0.009(4) -0.021(5)
O10 0.097(16) 0.046(12) 0.13(2) 0.047(13) 0.068(14) 0.024(11)
O11 0.069(8) 0.058(8) 0.082(9) 0.024(7) 0.048(7) 0.003(7)
O12 0.092(9) 0.048(8) 0.048(8) -0.005(6) -0.031(7) 0.001(7)
O13 0.082(13) 0.087(13) 0.010(8) -0.015(8) -0.006(7) -0.004(11)
O14 0.098(14) 0.065(12) 0.043(10) -0.025(8) 0.047(9) -0.060(11)
O15 0.071(9) 0.066(9) 0.091(9) 0.006(7) 0.045(7) -0.011(7)
O16 0.057(6) 0.072(6) 0.055(6) -0.008(4) 0.000(4) -0.017(5)
O18 0.054(8) 0.065(8) 0.074(9) -0.048(7) -0.001(7) -0.002(7)
O19 0.052(11) 0.16(2) 0.028(9) -0.012(10) 0.003(7) -0.068(13)
O20 0.045(11) 0.119(18) 0.097(16) -0.077(14) -0.026(10) 0.011(11)
O21 0.058(11) 0.057(12) 0.061(12) 0.013(9) 0.003(9) -0.002(9)
O22 0.048(10) 0.072(12) 0.053(11) -0.015(9) -0.017(8) -0.017(9)
O23 0.095(9) 0.045(8) 0.054(8) -0.020(6) -0.017(7) -0.011(7)
O24 0.076(7) 0.084(7) 0.082(7) -0.021(5) -0.006(5) -0.012(5)
O27 0.046(10) 0.051(11) 0.088(14) 0.042(10) -0.008(9) -0.006(8)
O29 0.041(10) 0.051(10) 0.055(11) 0.002(8) -0.002(8) -0.013(8)
O30 0.034(8) 0.081(12) 0.018(8) -0.006(8) 0.001(6) -0.010(8)
O31 0.055(11) 0.099(15) 0.036(10) -0.001(10) -0.017(8) -0.033(11)
O32 0.041(7) 0.066(8) 0.028(7) -0.016(6) -0.005(5) -0.019(6)
O33 0.058(11) 0.086(14) 0.045(11) 0.010(10) 0.000(9) 0.032(10)
O34 0.068(12) 0.065(12) 0.054(11) -0.023(9) 0.032(9) -0.033(10)
C1 0.024(8) 0.058(10) 0.046(9) -0.002(8) -0.003(7) 0.000(8)
C2 0.044(14) 0.054(15) 0.053(15) 0.013(12) -0.017(12) -0.034(13)
C3 0.052(8) 0.054(8) 0.052(8) -0.005(5) -0.001(5) -0.008(5)
C4 0.034(8) 0.048(9) 0.030(8) -0.011(7) 0.000(7) 0.006(7)
C5 0.021(8) 0.031(8) 0.019(7) -0.009(6) -0.005(6) 0.009(7)
C6 0.046(9) 0.042(9) 0.029(9) -0.002(7) 0.015(7) -0.004(7)
C7 0.025(8) 0.029(8) 0.026(8) -0.020(6) 0.013(6) -0.002(7)
C8 0.026(10) 0.020(10) 0.026(11) 0.009(8) 0.017(8) 0.002(8)
C9 0.029(8) 0.049(9) 0.021(8) -0.010(7) 0.001(7) -0.003(7)
C10 0.047(9) 0.048(9) 0.031(9) -0.002(7) 0.011(7) -0.004(8)
C11 0.046(9) 0.048(9) 0.030(9) -0.016(7) -0.004(7) -0.004(8)
C12 0.029(11) 0.022(10) 0.045(13) 0.004(9) -0.030(10) -0.007(9)
C13 0.026(8) 0.017(7) 0.016(7) 0.000(6) -0.010(6) 0.006(6)
C14 0.016(10) 0.023(10) 0.034(12) 0.014(9) -0.006(8) -0.001(8)
N1 0.013(8) 0.043(11) 0.040(10) -0.010(8) 0.008(7) -0.009(8)
N2 0.028(9) 0.039(10) 0.012(8) -0.007(7) 0.007(6) -0.004(8)
N3 0.10(2) 0.054(17) 0.23(4) -0.030(19) 0.04(2) -0.057(16)
N4 0.042(12) 0.081(17) 0.063(16) 0.017(13) -0.006(11) 0.017(12)
Si1 0.015(3) 0.011(3) 0.014(4) -0.003(3) 0.004(3) 0.003(3)

loop_
_atom_type_symbol
_atom_type_description
_atom_type_scat_dispersion_real
_atom_type_scat_dispersion_imag
_atom_type_scat_source
C C 0.0033 0.0016 'International Tables Vol C Tables 4.2.6.8 and 6.1.1.4'
N N 0.0061 0.0033 'International Tables Vol C Tables 4.2.6.8 and 6.1.1.4'
O O 0.0106 0.0060 'International Tables Vol C Tables 4.2.6.8 and 6.1.1.4'
Si Si 0.0817 0.0704 'International Tables Vol C Tables 4.2.6.8 and 6.1.1.4'
Cd Cd -0.8075 1.2024 'International Tables Vol C Tables 4.2.6.8 and 6.1.1.4'
W W -0.8490 6.8722 'International Tables Vol C Tables 4.2.6.8 and 6.1.1.4'
H H 0.0000 0.0000 'International Tables Vol C Tables 4.2.6.8 and 6.1.1.4'

loop_
_geom_angle_atom_site_label_1
_geom_angle_atom_site_label_2
_geom_angle_atom_site_label_3
_geom_angle
_geom_angle_site_symmetry_1
_geom_angle_site_symmetry_3
O27 W1 O19 101.2(10) . .
O27 W1 O18 100.5(9) . .
O19 W1 O18 157.9(9) . .
O27 W1 O9 102.6(8) . .
O19 W1 O9 88.8(7) . .
O18 W1 O9 90.3(8) . .
O27 W1 O24 100.1(9) . .
O19 W1 O24 85.2(8) . .
O18 W1 O24 87.1(8) . .
O9 W1 O24 157.2(8) . .
O27 W1 O3 158.6(10) . 2_767
O19 W1 O3 63.1(8) . 2_767
O18 W1 O3 96.7(8) . 2_767
O9 W1 O3 64.4(8) . 2_767
O24 W1 O3 93.4(9) . 2_767
O27 W1 O4 157.1(10) . 2_767
O19 W1 O4 92.0(9) . 2_767
O18 W1 O4 66.1(8) . 2_767
O9 W1 O4 96.1(8) . 2_767
O24 W1 O4 62.3(8) . 2_767
O3 W1 O4 43.9(9) 2_767 2_767
O33 W2 O16 103.0(9) . .
O33 W2 O12 101.4(8) . 2_767
O16 W2 O12 88.3(7) . 2_767
O33 W2 O23 102.6(9) . .
O16 W2 O23 154.4(9) . .
O12 W2 O23 87.5(7) 2_767 .
O33 W2 O9 102.0(8) . .
O16 W2 O9 87.5(7) . .
O12 W2 O9 156.6(8) 2_767 .
O23 W2 O9 86.4(7) . .
O33 W2 O1 157.3(8) . .
O16 W2 O1 91.4(8) . .
O12 W2 O1 61.0(8) 2_767 .
O23 W2 O1 64.7(7) . .
O9 W2 O1 96.1(7) . .
O33 W2 O3 157.5(9) . 2_767
O16 W2 O3 62.0(8) . 2_767
O12 W2 O3 95.1(8) 2_767 2_767
O23 W2 O3 93.3(9) . 2_767
O9 W2 O3 62.8(7) . 2_767
O1 W2 O3 45.1(7) . 2_767
O14 W3 O12 101.2(9) . .
O14 W3 O24 103.1(9) . .
O12 W3 O24 155.7(9) . .
O14 W3 O8 100.4(9) . 2_767
O12 W3 O8 86.7(8) . 2_767
O24 W3 O8 90.0(9) . 2_767
O14 W3 O20 100.1(9) . .
O12 W3 O20 85.8(8) . .
O24 W3 O20 89.0(8) . .
O8 W3 O20 159.2(9) 2_767 .
O14 W3 O1 157.2(8) . 2_767
O12 W3 O1 60.7(8) . 2_767
O24 W3 O1 96.0(8) . 2_767
O8 W3 O1 66.9(7) 2_767 2_767
O20 W3 O1 92.5(8) . 2_767
O14 W3 O4 158.8(8) . 2_767
O12 W3 O4 93.9(8) . 2_767
O24 W3 O4 62.4(8) . 2_767
O8 W3 O4 95.2(9) 2_767 2_767
O20 W3 O4 66.0(9) . 2_767
O1 W3 O4 43.8(7) 2_767 2_767
O22 W4 O23 102.9(8) . .
O22 W4 O8 102.4(8) . .
O23 W4 O8 88.6(8) . .
O22 W4 O15 99.9(8) . .
O23 W4 O15 87.3(9) . .
O8 W4 O15 157.7(8) . .
O22 W4 O11 100.6(9) . 2_767
O23 W4 O11 156.3(8) . 2_767
O8 W4 O11 88.7(8) . 2_767
O15 W4 O11 86.3(8) . 2_767
O22 W4 O2 154.4(9) . 2_767
O23 W4 O2 94.3(9) . 2_767
O8 W4 O2 96.7(9) . 2_767
O15 W4 O2 61.8(8) . 2_767
O11 W4 O2 62.7(9) 2_767 2_767
O22 W4 O1 158.2(8) . .
O23 W4 O1 61.8(7) . .
O8 W4 O1 64.0(7) . .
O15 W4 O1 95.0(8) . .
O11 W4 O1 96.2(8) 2_767 .
O2 W4 O1 47.3(9) 2_767 .
O13 W5 O15 100.6(9) . .
O13 W5 O10 100.7(10) . .
O15 W5 O10 88.4(9) . .
O13 W5 O20 99.6(9) . .
O15 W5 O20 159.7(9) . .
O10 W5 O20 88.1(9) . .
O13 W5 O18 100.2(8) . .
O15 W5 O18 87.8(9) . .
O10 W5 O18 159.1(9) . .
O20 W5 O18 88.4(8) . .
O13 W5 O2 157.3(9) . 2_767
O15 W5 O2 64.7(9) . 2_767
O10 W5 O2 63.3(10) . 2_767
O20 W5 O2 96.0(9) . 2_767
O18 W5 O2 96.6(9) . 2_767
O13 W5 O4 157.4(8) . 2_767
O15 W5 O4 95.2(9) . 2_767
O10 W5 O4 95.7(10) . 2_767
O20 W5 O4 65.4(8) . 2_767
O18 W5 O4 64.2(8) . 2_767
O2 W5 O4 45.3(8) 2_767 2_767
O34 W6 O11 100.7(9) . .
O34 W6 O16 100.7(8) . .
O11 W6 O16 158.4(9) . .
O34 W6 O19 103.2(8) . .
O11 W6 O19 89.1(8) . .
O16 W6 O19 88.8(7) . .
O34 W6 O10 99.9(10) . 2_767
O11 W6 O10 87.8(7) . 2_767
O16 W6 O10 85.7(8) . 2_767
O19 W6 O10 156.9(11) . 2_767
O34 W6 O2 157.0(9) . .
O11 W6 O2 65.9(9) . .
O16 W6 O2 93.0(9) . .
O19 W6 O2 95.4(9) . .
O10 W6 O2 62.5(10) 2_767 .
O34 W6 O3 156.5(8) . 2_767
O11 W6 O3 97.3(10) . 2_767
O16 W6 O3 63.0(9) . 2_767
O19 W6 O3 62.0(8) . 2_767
O10 W6 O3 95.7(10) 2_767 2_767
O2 W6 O3 46.2(9) . 2_767
O7 Cd1 O32 156.3(5) 2_676 .
O7 Cd1 N1 70.5(5) 2_676 2_676
O32 Cd1 N1 132.2(5) . 2_676
O7 Cd1 O5W 80.7(5) 2_676 .
O32 Cd1 O5W 82.3(5) . .
N1 Cd1 O5W 115.0(6) 2_676 .
O7 Cd1 N2 131.5(5) 2_676 .
O32 Cd1 N2 69.4(5) . .
N1 Cd1 N2 74.6(5) 2_676 .
O5W Cd1 N2 145.9(5) . .
O7 Cd1 O30 81.3(5) 2_676 .
O32 Cd1 O30 100.7(5) . .
N1 Cd1 O30 94.3(5) 2_676 .
O5W Cd1 O30 137.6(5) . .
N2 Cd1 O30 68.7(5) . .
O7 Cd1 O5W 79.9(5) 2_676 2_676
O32 Cd1 O5W 78.8(5) . 2_676
N1 Cd1 O5W 148.3(5) 2_676 2_676
O5W Cd1 O5W 69.8(7) . 2_676
N2 Cd1 O5W 120.3(5) . 2_676
O30 Cd1 O5W 69.5(5) . 2_676
O7 Cd1 O29 109.0(6) 2_676 .
O32 Cd1 O29 80.6(5) . .
N1 Cd1 O29 66.0(5) 2_676 .
O5W Cd1 O29 70.9(6) . .
N2 Cd1 O29 85.6(5) . .
O30 Cd1 O29 151.5(5) . .
O5W Cd1 O29 137.5(5) 2_676 .
O2W Cd2 O7 137.7(5) . .
O2W Cd2 O32 139.7(5) . .
O7 Cd2 O32 82.5(5) . .
O2W Cd2 OW3 97.7(7) . .
O7 Cd2 OW3 83.2(6) . .
O32 Cd2 OW3 87.9(6) . .
O2W Cd2 O1W 93.6(7) . .
O7 Cd2 O1W 91.5(6) . .
O32 Cd2 O1W 80.5(5) . .
OW3 Cd2 O1W 167.8(6) . .
O2W Cd2 O31 84.6(6) . .
O7 Cd2 O31 137.5(5) . .
O32 Cd2 O31 55.8(5) . .
OW3 Cd2 O31 87.4(7) . .
O1W Cd2 O31 89.2(6) . .
O2W Cd2 O6 83.5(5) . .
O7 Cd2 O6 54.4(4) . .
O32 Cd2 O6 135.9(5) . .
OW3 Cd2 O6 95.2(6) . .
O1W Cd2 O6 90.5(6) . .
O31 Cd2 O6 168.1(5) . .
O2W Cd2 C1 112.0(7) . .
O7 Cd2 C1 110.3(6) . .
O32 Cd2 C1 28.0(6) . .
OW3 Cd2 C1 88.2(7) . .
O1W Cd2 C1 83.4(6) . .
O31 Cd2 C1 27.8(6) . .
O6 Cd2 C1 163.6(7) . .
Cd2 O1W H16A 109.3 . .
Cd2 O1W H16B 109.3 . .
H16A O1W H16B 109.5 . .
Si1 O1 O4 54.4(10) . .
Si1 O1 W2 125.8(10) . .
O4 O1 W2 138.3(15) . .
Si1 O1 W3 123.3(10) . 2_767
O4 O1 W3 69.0(10) . 2_767
W2 O1 W3 97.1(8) . 2_767
Si1 O1 W4 116.9(11) . .
O4 O1 W4 125.2(14) . .
W2 O1 W4 93.2(7) . .
W3 O1 W4 92.1(6) 2_767 .
Cd2 O2W H17B 109.1 . .
Cd2 O2W H17C 109.5 . .
H17B O2W H17C 109.5 . .
Si1 O2 W5 123.2(14) . 2_767
Si1 O2 W6 122.2(14) . .
W5 O2 W6 95.9(11) 2_767 .
Si1 O2 W4 119.6(16) . 2_767
W5 O2 W4 94.8(9) 2_767 2_767
W6 O2 W4 94.1(9) . 2_767
Cd2 OW3 H18A 109.6 . .
Cd2 OW3 H18C 108.9 . .
H18A OW3 H18C 109.5 . .
Si1 O3 O4 54.1(11) . .
Si1 O3 W1 123.4(14) . 2_767
O4 O3 W1 69.3(10) . 2_767
Si1 O3 W6 121.1(11) . 2_767
O4 O3 W6 129.4(14) . 2_767
W1 O3 W6 95.3(8) 2_767 2_767
Si1 O3 W2 120.4(12) . 2_767
O4 O3 W2 133.4(14) . 2_767
W1 O3 W2 95.2(8) 2_767 2_767
W6 O3 W2 94.5(10) 2_767 2_767
Si1 O4 O1 57.4(10) . .
Si1 O4 O3 57.8(11) . .
O1 O4 O3 97.4(15) . .
Si1 O4 W3 124.5(13) . 2_767
O1 O4 W3 67.1(10) . 2_767
O3 O4 W3 132.6(15) . 2_767
Si1 O4 W1 124.4(16) . 2_767
O1 O4 W1 137.7(15) . 2_767
O3 O4 W1 66.7(12) . 2_767
W3 O4 W1 94.4(7) 2_767 2_767
Si1 O4 W5 119.7(12) . 2_767
O1 O4 W5 124.4(16) . 2_767
O3 O4 W5 129.4(14) . 2_767
W3 O4 W5 92.7(9) 2_767 2_767
W1 O4 W5 92.7(7) 2_767 2_767
Cd1 O5W Cd1 110.2(7) . 2_676
Cd1 O5W H15A 110.2 . .
Cd1 O5W H15A 14.5 2_676 .
Cd1 O5W H15C 109.0 . .
Cd1 O5W H15C 95.2 2_676 .
H15A O5W H15C 108.3 . .
C14 O6 Cd2 90.5(11) . .
C14 O7 Cd1 113.8(12) . 2_676
C14 O7 Cd2 96.5(12) . .
Cd1 O7 Cd2 143.4(7) 2_676 .
W4 O8 W3 137.0(10) . 2_767
W1 O9 W2 137.3(9) . .
W5 O10 W6 137.9(15) . 2_767
W6 O11 W4 137.3(12) . 2_767
W3 O12 W2 140.5(12) . 2_767
W5 O15 W4 138.3(11) . .
W6 O16 W2 140.0(11) . .
W1 O18 W5 136.9(10) . .
W1 O19 W6 139.0(10) . .
W5 O20 W3 135.4(12) . .
W4 O23 W2 139.7(10) . .
W3 O24 W1 140.2(11) . .
C5 O29 Cd1 110.1(13) . .
C3 O30 Cd1 111.0(16) . .
C1 O31 Cd2 89.9(14) . .
C1 O32 Cd1 109.6(13) . .
C1 O32 Cd2 91.7(12) . .
Cd1 O32 Cd2 140.4(7) . .
O31 C1 O32 123(2) . .
O31 C1 C2 115(2) . .
O32 C1 C2 122(2) . .
O31 C1 Cd2 62.4(12) . .
O32 C1 Cd2 60.3(11) . .
C2 C1 Cd2 176.9(19) . .
N2 C2 C1 108(2) . .
N2 C2 H2A 111.3 . .
C1 C2 H2A 111.1 . .
N2 C2 H2B 108.6 . .
C1 C2 H2B 108.8 . .
H2A C2 H2B 108.8 . .
O30 C3 O5 123(3) . .
O30 C3 C11 127(3) . .
O5 C3 C11 111(2) . .
C6 C4 C13 114.8(16) . .
C6 C4 H4A 107.7 . .
C13 C4 H4A 107.6 . .
C6 C4 H4B 109.7 . .
C13 C4 H4B 109.1 . .
H4A C4 H4B 107.7 . .
O29 C5 O21 126.9(19) . .
O29 C5 C8 124.3(18) . .
O21 C5 C8 107.9(16) . .
C4 C6 C9 109.8(17) . .
C4 C6 H6A 108.9 . .
C9 C6 H6A 109.4 . .
C4 C6 H6B 110.5 . .
C9 C6 H6B 109.8 . .
H6A C6 H6B 108.4 . .
C12 C7 C9 115.3(15) . .
C12 C7 H7A 108.5 . .
C9 C7 H7A 107.9 . .
C12 C7 H7B 108.5 . .
C9 C7 H7B 108.8 . .
H7A C7 H7B 107.7 . .
N1 C8 C5 106.2(14) 2_676 .
N1 C8 H8B 105.1 2_676 .
C5 C8 H8B 109.3 . .
N1 C8 H8C 116.9 2_676 .
C5 C8 H8C 109.5 . .
H8B C8 H8C 109.5 . .
C7 C9 C6 103.5(17) . .
C7 C9 H9A 111.9 . .
C6 C9 H9A 112.0 . .
C7 C9 H9B 110.0 . .
C6 C9 H9B 110.2 . .
H9A C9 H9B 109.0 . .
C14 C10 N1 110.9(16) . .
C14 C10 H10A 109.2 . .
N1 C10 H10A 109.3 . .
C14 C10 H10B 109.9 . .
N1 C10 H10B 109.4 . .
H10A C10 H10B 108.2 . .
C3 C11 N2 111.4(18) . .
C3 C11 H11A 109.0 . .
N2 C11 H11A 108.8 . .
C3 C11 H11B 109.4 . .
N2 C11 H11B 109.9 . .
H11A C11 H11B 108.3 . .
C7 C12 C13 112.1(15) . .
C7 C12 N1 116.7(13) . 2_676
C13 C12 N1 112.0(17) . 2_676
C7 C12 H12B 108.9 . .
C13 C12 H12B 108.8 . .
N1 C12 H12B 97.0 2_676 .
N2 C13 C12 114.4(14) . .
N2 C13 C4 115.6(14) . .
C12 C13 C4 108.7(16) . .
N2 C13 H13A 105.9 . .
C12 C13 H13A 106.1 . .
C4 C13 H13A 105.2 . .
O7 C14 O6 118.6(19) . .
O7 C14 C10 121.2(17) . .
O6 C14 C10 120.0(17) . .
C10 N1 C8 109.4(15) . 2_676
C10 N1 C12 109.9(14) . 2_676
C8 N1 C12 110.7(16) 2_676 2_676
C10 N1 Cd1 104.5(13) . 2_676
C8 N1 Cd1 109.4(11) 2_676 2_676
C12 N1 Cd1 112.8(11) 2_676 2_676
C2 N2 C13 111.5(17) . .
C2 N2 C11 115.6(17) . .
C13 N2 C11 109.5(15) . .
C2 N2 Cd1 103.5(11) . .
C13 N2 Cd1 109.7(9) . .
C11 N2 Cd1 106.6(11) . .
H8A O8W H8B 109.5 . .
H9A O9W H9B 109.5 . .
H99A N3 H99B 109.5 . .
H99A N3 H99C 109.5 . .
H99B N3 H99C 109.5 . .
H99A N3 H99D 109.5 . .
H99B N3 H99D 109.5 . .
H99C N3 H99D 109.5 . .
H98A N4 H98B 109.5 . .
H98A N4 H98C 109.5 . .
H98B N4 H98C 109.5 . .
H98A N4 H98D 109.5 . .
H98B N4 H98D 109.5 . .
H98C N4 H98D 109.5 . .
O4 Si1 O4 180.000(6) . 2_767
O4 Si1 O2 108.1(13) . 2_767
O4 Si1 O2 71.9(13) 2_767 2_767
O4 Si1 O2 71.9(13) . .
O4 Si1 O2 108.1(13) 2_767 .
O2 Si1 O2 180.000(7) 2_767 .
O4 Si1 O1 68.2(11) . .
O4 Si1 O1 111.8(11) 2_767 .
O2 Si1 O1 76.1(13) 2_767 .
O2 Si1 O1 103.9(13) . .
O4 Si1 O1 111.8(11) . 2_767
O4 Si1 O1 68.2(11) 2_767 2_767
O2 Si1 O1 103.9(13) 2_767 2_767
O2 Si1 O1 76.1(13) . 2_767
O1 Si1 O1 180.000(4) . 2_767
O4 Si1 O3 68.1(13) . .
O4 Si1 O3 111.9(13) 2_767 .
O2 Si1 O3 70.5(13) 2_767 .
O2 Si1 O3 109.5(13) . .
O1 Si1 O3 111.4(11) . .
O1 Si1 O3 68.6(11) 2_767 .
O4 Si1 O3 111.9(13) . 2_767
O4 Si1 O3 68.1(13) 2_767 2_767
O2 Si1 O3 109.5(13) 2_767 2_767
O2 Si1 O3 70.5(13) . 2_767
O1 Si1 O3 68.6(11) . 2_767
O1 Si1 O3 111.4(11) 2_767 2_767
O3 Si1 O3 180.0(16) . 2_767

loop_
_geom_bond_atom_site_label_1
_geom_bond_atom_site_label_2
_geom_bond_distance
_geom_bond_site_symmetry_2
W1 O27 1.678(14) .
W1 O19 1.845(14) .
W1 O18 1.877(16) .
W1 O9 1.879(16) .
W1 O24 1.88(2) .
W1 O3 2.37(2) 2_767
W1 O4 2.41(2) 2_767
W2 O33 1.704(18) .
W2 O16 1.888(16) .
W2 O12 1.891(16) 2_767
W2 O23 1.910(16) .
W2 O9 1.918(15) .
W2 O1 2.34(2) .
W2 O3 2.42(3) 2_767
W3 O14 1.698(13) .
W3 O12 1.861(17) .
W3 O24 1.87(2) .
W3 O8 1.890(15) 2_767
W3 O20 1.941(15) .
W3 O1 2.371(19) 2_767
W3 O4 2.40(2) 2_767
W4 O22 1.657(14) .
W4 O23 1.841(18) .
W4 O8 1.883(16) .
W4 O15 1.938(16) .
W4 O11 1.97(2) 2_767
W4 O2 2.45(3) 2_767
W4 O1 2.503(19) .
W5 O13 1.676(13) .
W5 O15 1.859(17) .
W5 O10 1.868(19) .
W5 O20 1.870(18) .
W5 O18 1.918(18) .
W5 O2 2.36(3) 2_767
W5 O4 2.47(2) 2_767
W6 O34 1.741(18) .
W6 O11 1.833(18) .
W6 O16 1.871(16) .
W6 O19 1.904(16) .
W6 O10 1.905(15) 2_767
W6 O2 2.38(3) .
W6 O3 2.39(2) 2_767
Cd1 O7 2.303(13) 2_676
Cd1 O32 2.312(14) .
Cd1 N1 2.382(16) 2_676
Cd1 O5W 2.404(14) .
Cd1 N2 2.450(14) .
Cd1 O30 2.457(17) .
Cd1 O5W 2.512(18) 2_676
Cd1 O29 2.554(18) .
Cd2 O2W 2.215(16) .
Cd2 O7 2.348(15) .
Cd2 O32 2.352(14) .
Cd2 OW3 2.362(17) .
Cd2 O1W 2.368(16) .
Cd2 O31 2.398(17) .
Cd2 O6 2.448(15) .
Cd2 C1 2.71(2) .
O1W H16A 0.9600 .
O1W H16B 0.9600 .
O1 Si1 1.62(2) .
O1 O4 1.78(3) .
O1 W3 2.371(19) 2_767
O2W H17B 0.9600 .
O2W H17C 0.9600 .
O2 Si1 1.61(3) .
O2 W5 2.36(3) 2_767
O2 W4 2.45(3) 2_767
OW3 H18A 0.9600 .
OW3 H18C 0.9600 .
O3 Si1 1.63(3) .
O3 O4 1.79(4) .
O3 W1 2.37(2) 2_767
O3 W6 2.39(2) 2_767
O3 W2 2.42(3) 2_767
O4 Si1 1.56(2) .
O4 W3 2.40(2) 2_767
O4 W1 2.41(2) 2_767
O4 W5 2.47(2) 2_767
O5W Cd1 2.512(18) 2_676
O5W H15A 0.9600 .
O5W H15C 0.9602 .
O5 C3 1.27(3) .
O6 C14 1.30(2) .
O7 C14 1.25(2) .
O7 Cd1 2.303(13) 2_676
O8 W3 1.890(15) 2_767
O10 W6 1.905(15) 2_767
O11 W4 1.97(2) 2_767
O12 W2 1.891(16) 2_767
O21 C5 1.32(3) .
O29 C5 1.20(2) .
O30 C3 1.17(3) .
O31 C1 1.26(3) .
O32 C1 1.27(3) .
C1 C2 1.55(3) .
C2 N2 1.48(3) .
C2 H2A 0.9601 .
C2 H2B 0.9601 .
C3 C11 1.48(3) .
C4 C6 1.51(3) .
C4 C13 1.53(2) .
C4 H4A 0.9601 .
C4 H4B 0.9600 .
C5 C8 1.54(3) .
C6 C9 1.55(3) .
C6 H6A 0.9601 .
C6 H6B 0.9600 .
C7 C12 1.50(3) .
C7 C9 1.54(2) .
C7 H7A 0.9602 .
C7 H7B 0.9600 .
C8 N1 1.49(2) 2_676
C8 H8B 0.9599 .
C8 H8C 0.9601 .
C9 H9A 0.9600 .
C9 H9B 0.9601 .
C10 C14 1.48(3) .
C10 N1 1.48(3) .
C10 H10A 0.9599 .
C10 H10B 0.9601 .
C11 N2 1.50(3) .
C11 H11A 0.9600 .
C11 H11B 0.9600 .
C12 C13 1.52(2) .
C12 N1 1.52(2) 2_676
C12 H12B 0.9601 .
C13 N2 1.49(2) .
C13 H13A 0.9601 .
N1 C8 1.49(2) 2_676
N1 C12 1.52(2) 2_676
N1 Cd1 2.382(16) 2_676
O8W H8A 0.9600 .
O8W H8B 0.9600 .
O9W H9A 0.9601 .
O9W H9B 0.9601 .
N3 H99A 0.9600 .
N3 H99B 0.9598 .
N3 H99C 0.9600 .
N3 H99D 0.9600 .
N4 H98A 0.9600 .
N4 H98B 0.9600 .
N4 H98C 0.9600 .
N4 H98D 0.9602 .
Si1 O4 1.56(2) 2_767
Si1 O2 1.61(3) 2_767
Si1 O1 1.62(2) 2_767
Si1 O3 1.63(3) 2_767
